data_2219918
loop_
_publ_author_name
'Yuan, Chunlan'

_publ_section_title
;
 (2,4-Dinitrophenyl)(1-methyl-1-nitroethyl)diazene
;
_journal_coeditor_code KP2190
_journal_issue 11
_journal_name_full 'Acta Crystallographica Section E'
_journal_page_first o2198
_journal_paper_doi 10.1107/S1600536808034454
_journal_volume 64
_journal_year 2008
_chemical_formula_iupac 'C9 H9 N5 O6'
_chemical_formula_moiety 'C9 H9 N5 O6'
_chemical_formula_sum 'C9 H9 N5 O6'
_chemical_formula_weight 283.21
_chemical_name_systematic
;
(2,4-Dinitrophenyl)(1-methyl-1-nitroethyl)diazene
;
_space_group_IT_number 15
_symmetry_cell_setting monoclinic
_symmetry_space_group_name_Hall '-C 2yc'
_symmetry_space_group_name_H-M 'C 1 2/c 1'
_atom_sites_solution_hydrogens geom
_atom_sites_solution_primary direct
_atom_sites_solution_secondary difmap
_audit_creation_method SHELXL-97
_cell_angle_alpha 90.00
_cell_angle_beta 92.18(3)
_cell_angle_gamma 90.00
_cell_formula_units_Z 8
_cell_length_a 13.495(4)
_cell_length_b 12.847(4)
_cell_length_c 14.362(3)
_cell_measurement_reflns_used 33
_cell_measurement_temperature 298(2)
_cell_measurement_theta_max 13.51
_cell_measurement_theta_min 4.26
_cell_volume 2488.1(12)
_computing_cell_refinement 'XSCANS (Siemens, 1996)'
_computing_data_collection 'XSCANS (Siemens, 1996)'
_computing_data_reduction 'SHELXTL (Siemens, 1996)'
_computing_molecular_graphics 'SHELXTL (Sheldrick, 2008)'
_computing_publication_material 'SHELXTL (Sheldrick, 2008)'
_computing_structure_refinement 'SHELXL97 (Sheldrick, 2008)'
_computing_structure_solution 'SHELXS97 (Sheldrick, 2008)'
_diffrn_ambient_temperature 298(2)
_diffrn_measured_fraction_theta_full 0.999
_diffrn_measured_fraction_theta_max 0.999
_diffrn_measurement_device_type 'Siemens P4'
_diffrn_measurement_method \w
_diffrn_radiation_monochromator graphite
_diffrn_radiation_source 'fine-focus sealed tube'
_diffrn_radiation_type MoK\a
_diffrn_radiation_wavelength 0.71073
_diffrn_reflns_av_R_equivalents 0.0627
_diffrn_reflns_av_sigmaI/netI 0.0520
_diffrn_reflns_limit_h_max 11
_diffrn_reflns_limit_h_min -16
_diffrn_reflns_limit_k_max 15
_diffrn_reflns_limit_k_min -11
_diffrn_reflns_limit_l_max 17
_diffrn_reflns_limit_l_min -17
_diffrn_reflns_number 9672
_diffrn_reflns_theta_full 25.56
_diffrn_reflns_theta_max 25.56
_diffrn_reflns_theta_min 2.19
_diffrn_standards_decay_% 0.85
_diffrn_standards_interval_count 97
_diffrn_standards_number 3
_exptl_absorpt_coefficient_mu 0.129
_exptl_absorpt_correction_type none
_exptl_crystal_colour yellow
_exptl_crystal_density_diffrn 1.512
_exptl_crystal_density_method 'not measured'
_exptl_crystal_description prism
_exptl_crystal_F_000 1168
_exptl_crystal_size_max 0.50
_exptl_crystal_size_mid 0.36
_exptl_crystal_size_min 0.26
_refine_diff_density_max 0.302
_refine_diff_density_min -0.212
_refine_ls_extinction_method none
_refine_ls_goodness_of_fit_ref 0.845
_refine_ls_hydrogen_treatment constr
_refine_ls_matrix_type full
_refine_ls_number_parameters 183
_refine_ls_number_reflns 2336
_refine_ls_number_restraints 0
_refine_ls_restrained_S_all 0.845
_refine_ls_R_factor_all 0.1177
_refine_ls_R_factor_gt 0.0595
_refine_ls_shift/su_max 0.000
_refine_ls_shift/su_mean 0.000
_refine_ls_structure_factor_coef Fsqd
_refine_ls_weighting_details 'calc w=1/[\s^2^(Fo^2^)+(0.1218P)^2^] where P=(Fo^2^+2Fc^2^)/3'
_refine_ls_weighting_scheme calc
_refine_ls_wR_factor_gt 0.1785
_refine_ls_wR_factor_ref 0.2036
_reflns_number_gt 1026
_reflns_number_total 2336
_reflns_threshold_expression I>2\s(I)
_cod_data_source_file kp2190.cif
_cod_data_source_block I
_cod_original_sg_symbol_H-M 'C 2/c'
_cod_database_code 2219918

loop_
_symmetry_equiv_pos_as_xyz
'x, y, z'
'-x, y, -z+1/2'
'x+1/2, y+1/2, z'
'-x+1/2, y+1/2, -z+1/2'
'-x, -y, -z'
'x, -y, z-1/2'
'-x+1/2, -y+1/2, -z'
'x+1/2, -y+1/2, z-1/2'

loop_
_atom_site_type_symbol
_atom_site_label
_atom_site_fract_x
_atom_site_fract_y
_atom_site_fract_z
_atom_site_U_iso_or_equiv
_atom_site_adp_type
_atom_site_calc_flag
_atom_site_refinement_flags
_atom_site_occupancy
O O1 0.4199(4) 0.4172(3) 0.3171(2) 0.175(2) Uani d . 1
O O2 0.3274(3) 0.4313(2) 0.1933(2) 0.1333(13) Uani d . 1
O O3 0.2968(2) 0.1231(3) 0.00469(19) 0.1178(11) Uani d . 1
O O4 0.2871(3) -0.0239(4) 0.0731(3) 0.170(2) Uani d . 1
O O5 0.4965(3) 0.1031(3) 0.6134(3) 0.1268(13) Uani d . 1
O O6 0.5905(3) 0.2187(3) 0.6742(2) 0.1470(15) Uani d . 1
N N1 0.3952(2) 0.2560(2) 0.42044(18) 0.0693(8) Uani d . 1
N N2 0.4630(2) 0.2226(2) 0.46842(17) 0.0692(8) Uani d . 1
N N3 0.3672(3) 0.3804(3) 0.2542(3) 0.1072(13) Uani d . 1
N N4 0.3057(2) 0.0686(4) 0.0723(2) 0.0964(11) Uani d . 1
N N5 0.5245(3) 0.1903(4) 0.6209(2) 0.0946(11) Uani d . 1
C C6 0.3831(2) 0.2084(3) 0.33028(19) 0.0553(8) Uani d . 1
C C1 0.3611(2) 0.2680(3) 0.2510(2) 0.0622(8) Uani d . 1
C C2 0.3345(2) 0.2222(3) 0.1672(2) 0.0653(9) Uani d . 1
H H2 0.3181 0.2624 0.1150 0.078 Uiso calc R 1
C C3 0.3330(2) 0.1171(3) 0.1629(2) 0.0669(9) Uani d . 1
C C4 0.3567(3) 0.0556(3) 0.2382(2) 0.0825(11) Uani d . 1
H H4 0.3564 -0.0166 0.2327 0.099 Uiso calc R 1
C C5 0.3809(2) 0.1023(3) 0.3226(2) 0.0698(10) Uani d . 1
H H5 0.3959 0.0613 0.3746 0.084 Uiso calc R 1
C C7 0.4696(3) 0.2740(3) 0.5614(2) 0.0692(9) Uani d . 1
C C9 0.3722(3) 0.2914(4) 0.6046(2) 0.1031(15) Uani d . 1
H H9A 0.3377 0.3472 0.5729 0.155 Uiso calc R 1
H H9B 0.3829 0.3091 0.6691 0.155 Uiso calc R 1
H H9C 0.3331 0.2290 0.5996 0.155 Uiso calc R 1
C C8 0.5338(5) 0.3655(4) 0.5534(3) 0.138(2) Uani d . 1
H H8A 0.5940 0.3458 0.5246 0.207 Uiso calc R 1
H H8B 0.5492 0.3931 0.6144 0.207 Uiso calc R 1
H H8C 0.5001 0.4175 0.5161 0.207 Uiso calc R 1

loop_
_atom_site_aniso_label
_atom_site_aniso_U_11
_atom_site_aniso_U_22
_atom_site_aniso_U_33
_atom_site_aniso_U_12
_atom_site_aniso_U_13
_atom_site_aniso_U_23
O4 0.268(6) 0.114(3) 0.119(3) 0.047(3) -0.093(3) -0.048(2)
O3 0.131(3) 0.162(3) 0.0577(16) -0.004(2) -0.0226(16) -0.0110(19)
O2 0.202(4) 0.089(2) 0.106(2) 0.006(2) -0.039(2) 0.0264(19)
O1 0.322(6) 0.098(3) 0.101(2) -0.070(3) -0.063(3) 0.019(2)
O5 0.158(3) 0.100(2) 0.121(3) 0.022(2) -0.008(2) 0.023(2)
O6 0.139(3) 0.206(4) 0.092(2) 0.056(3) -0.042(2) -0.039(2)
N1 0.083(2) 0.0711(19) 0.0524(15) 0.0135(15) -0.0088(13) -0.0039(14)
N2 0.081(2) 0.0789(19) 0.0475(14) 0.0009(15) -0.0033(13) -0.0047(13)
N3 0.163(4) 0.088(3) 0.069(2) -0.032(2) -0.022(2) 0.014(2)
N4 0.103(3) 0.115(3) 0.070(2) 0.028(2) -0.0264(18) -0.025(2)
N5 0.102(3) 0.128(3) 0.0527(18) 0.028(2) -0.0128(17) -0.009(2)
C1 0.067(2) 0.067(2) 0.0529(18) -0.0033(16) 0.0005(14) 0.0048(16)
C2 0.058(2) 0.094(3) 0.0433(16) 0.0026(18) -0.0024(13) 0.0062(17)
C3 0.059(2) 0.090(3) 0.0503(18) 0.0127(18) -0.0119(14) -0.0124(18)
C4 0.095(3) 0.077(2) 0.074(2) 0.021(2) -0.0187(19) -0.015(2)
C5 0.081(2) 0.072(2) 0.0556(19) 0.0187(18) -0.0126(16) -0.0002(17)
C6 0.0500(18) 0.071(2) 0.0450(16) 0.0055(15) -0.0011(13) -0.0048(15)
C7 0.091(3) 0.070(2) 0.0452(16) 0.0022(19) -0.0056(16) -0.0030(16)
C9 0.117(4) 0.132(4) 0.060(2) 0.046(3) 0.001(2) -0.022(2)
C8 0.200(6) 0.122(4) 0.090(3) -0.068(4) -0.020(3) -0.015(3)

loop_
_atom_type_symbol
_atom_type_description
_atom_type_scat_dispersion_real
_atom_type_scat_dispersion_imag
_atom_type_scat_source
C C 0.0033 0.0016 'International Tables Vol C Tables 4.2.6.8 and 6.1.1.4'
H H 0.0000 0.0000 'International Tables Vol C Tables 4.2.6.8 and 6.1.1.4'
N N 0.0061 0.0033 'International Tables Vol C Tables 4.2.6.8 and 6.1.1.4'
O O 0.0106 0.0060 'International Tables Vol C Tables 4.2.6.8 and 6.1.1.4'

loop_
_geom_angle_atom_site_label_1
_geom_angle_atom_site_label_2
_geom_angle_atom_site_label_3
_geom_angle
O3 N4 O4 124.4(4)
O3 N4 C3 118.7(4)
O4 N4 C3 116.7(4)
O2 N3 O1 124.0(4)
O2 N3 C1 119.7(3)
O1 N3 C1 116.1(4)
N2 N1 C6 115.0(3)
N1 N2 C7 111.9(3)
O5 N5 O6 124.5(4)
O5 N5 C7 117.6(3)
O6 N5 C7 117.8(4)
C5 C6 C1 118.5(3)
C5 C6 N1 119.9(3)
C1 C6 N1 121.0(3)
C2 C1 C6 121.3(3)
C2 C1 N3 117.9(3)
C6 C1 N3 120.8(3)
C3 C2 C1 118.1(3)
C3 C2 H2 121.0
C2 C2 H2 121.0
C2 C3 C4 122.6(3)
C2 C3 N4 117.7(3)
C4 C3 N4 119.7(4)
C3 C4 C5 118.9(4)
C3 C4 H4 120.6
C5 C4 H4 120.6
C6 C5 C4 120.5(3)
C6 C5 H5 119.7
C4 C5 H5 119.7
C8 C7 N2 107.5(3)
C8 C7 C8 116.4(4)
N2 C7 C8 107.5(3)
C8 C7 N5 109.2(4)
N2 C7 N5 101.5(3)
C9 C7 N5 106.6(3)
C7 C9 H9A 109.5
C7 C9 H9B 109.5
H9A C9 H9B 109.5
C7 C9 H9C 109.5
H9A C9 H9C 109.5
H9B C9 H9C 109.5
C7 C8 H8A 109.5
C7 C8 H8B 109.5
H8A C8 H8B 109.5
C7 C8 H8C 109.5
H8A C8 H8C 109.5
H8B C8 H8C 109.5

loop_
_geom_bond_atom_site_label_1
_geom_bond_atom_site_label_2
_geom_bond_distance
O1 N3 1.227(4)
O2 N3 1.201(4)
O3 N4 1.200(4)
O4 N4 1.215(5)
O5 N5 1.186(4)
O6 N5 1.209(4)
N1 N2 1.203(3)
N1 C6 1.436(4)
N2 C7 1.489(4)
N3 C1 1.447(5)
N4 C3 1.478(4)
N5 C7 1.544(5)
C1 C2 1.375(4)
C2 C3 1.351(5)
C2 H2 0.9300
C3 C4 1.368(5)
C4 C5 1.381(4)
C4 H4 0.9300
C5 H5 0.9300
C6 C5 1.368(5)
C6 C1 1.395(4)
C7 C8 1.467(6)
C7 C9 1.493(5)
C9 H9A 0.9600
C9 H9B 0.9600
C9 H9C 0.9600
C8 H8A 0.9600
C8 H8B 0.9600
C8 H8C 0.9600

loop_
_cod_related_entry_id
_cod_related_entry_database
_cod_related_entry_code
1 ChemSpider 10445759
